data_7228962
loop_
_publ_author_name
'Liu, Xi'
'Zhao, Zhen'
'Wang, Chun-Hai'
'Fu, Shan'
'Huang, Kun-Lin'

_publ_section_title
;
 Three pillared-layered inorganic--organic hybrid polymers with efficient
 luminescence
;
_journal_issue 64
_journal_name_full 'RSC Adv.'
_journal_page_first 40632
_journal_paper_doi 10.1039/C7RA07061F
_journal_volume 7
_journal_year 2017
_chemical_formula_sum 'C14 H9 Cu2 N7 O0 S2'
_chemical_formula_weight 466.48
_chemical_name_systematic
; 
 ? 
;
_chemical_properties_physical ', stable to air'
_space_group_IT_number 15
_symmetry_cell_setting monoclinic
_symmetry_space_group_name_Hall '-C 2yc'
_symmetry_space_group_name_H-M 'C 1 2/c 1'
_atom_sites_solution_hydrogens geom
_atom_sites_solution_primary direct
_atom_sites_solution_secondary difmap
_audit_creation_method SHELXL-97
_audit_update_record
;
2017-03-18 deposited with the CCDC.
2017-08-15 downloaded from the CCDC.
;
_cell_angle_alpha 90.00
_cell_angle_beta 111.711(8)
_cell_angle_gamma 90.00
_cell_formula_units_Z 4
_cell_length_a 22.906(3)
_cell_length_b 6.7298(15)
_cell_length_c 11.236(3)
_cell_measurement_reflns_used 1742
_cell_measurement_temperature 293(2)
_cell_measurement_theta_max 27.4740
_cell_measurement_theta_min 3.1747
_cell_volume 1609.2(6)
_computing_cell_refinement 'CrystalClear (Rigaku Corp., 2002)'
_computing_data_collection 'CrystalClear (Rigaku Corp., 2002)'
_computing_data_reduction 'CrystalClear (Rigaku Corp., 2002)'
_computing_molecular_graphics 'Siemens SHELXTL^TM^ 5'
_computing_publication_material 'Siemens SHELXTL^TM^ 5'
_computing_structure_refinement 'Siemens SHELXTL^TM^ 5'
_computing_structure_solution 'Siemens SHELXTL^TM^ 5'
_diffrn_ambient_temperature 293(2)
_diffrn_measured_fraction_theta_full 0.997
_diffrn_measured_fraction_theta_max 0.997
_diffrn_measurement_device_type 'Rigaku Mercury CCD'
_diffrn_measurement_method \w
_diffrn_radiation_monochromator graphite
_diffrn_radiation_source 'rotating-anode generator'
_diffrn_radiation_type MoK\a
_diffrn_radiation_wavelength 0.71073
_diffrn_reflns_av_R_equivalents 0.0190
_diffrn_reflns_av_sigmaI/netI 0.0131
_diffrn_reflns_limit_h_max 27
_diffrn_reflns_limit_h_min -27
_diffrn_reflns_limit_k_max 8
_diffrn_reflns_limit_k_min -8
_diffrn_reflns_limit_l_max 13
_diffrn_reflns_limit_l_min -13
_diffrn_reflns_number 7431
_diffrn_reflns_theta_full 25.34
_diffrn_reflns_theta_max 25.34
_diffrn_reflns_theta_min 3.17
_exptl_absorpt_coefficient_mu 2.915
_exptl_absorpt_correction_T_max 1.0000
_exptl_absorpt_correction_T_min 0.9287
_exptl_absorpt_correction_type multi-scan
_exptl_absorpt_process_details 'Sphere (Rigaku CrystalClear)'
_exptl_crystal_colour Red
_exptl_crystal_density_diffrn 1.925
_exptl_crystal_density_method 'not measured'
_exptl_crystal_description Prism
_exptl_crystal_F_000 928
_exptl_crystal_preparation ', Luminescent'
_exptl_crystal_recrystallization_method 'layer diffusion'
_exptl_crystal_size_max 0.4500
_exptl_crystal_size_mid 0.0800
_exptl_crystal_size_min 0.0800
_refine_diff_density_max 0.679
_refine_diff_density_min -0.578
_refine_diff_density_rms 0.073
_refine_ls_extinction_method none
_refine_ls_goodness_of_fit_ref 1.001
_refine_ls_hydrogen_treatment mixed
_refine_ls_matrix_type full
_refine_ls_number_parameters 114
_refine_ls_number_reflns 1470
_refine_ls_number_restraints 0
_refine_ls_restrained_S_all 1.001
_refine_ls_R_factor_all 0.0392
_refine_ls_R_factor_gt 0.0346
_refine_ls_shift/su_max 0.001
_refine_ls_shift/su_mean 0.000
_refine_ls_structure_factor_coef Fsqd
_refine_ls_weighting_details 'calc w=1/[\s^2^(Fo^2^)+(0.1200P)^2^+0.0000P] where P=(Fo^2^+2Fc^2^)/3'
_refine_ls_weighting_scheme calc
_refine_ls_wR_factor_gt 0.1310
_refine_ls_wR_factor_ref 0.1409
_reflns_number_gt 1314
_reflns_number_total 1470
_reflns_threshold_expression >2sigma(I)
_cod_data_source_file c7ra07061f2.cif
_cod_data_source_block 15
_cod_depositor_comments
;
The following automatic conversions were performed:

'_symmetry_cell_setting' value 'Monoclinic' changed to 'monoclinic'
according to
/home/data/users/saulius/crontab/automatic-downloads/rss-feeds/RSC/lib/dictionaries/cif_core.dic
dictionary named 'cif_core.dic' version 2.4.2 from 2011-04-26.

'_exptl_absorpt_correction_type' value 'Multi-scan' changed to
'multi-scan' according to
/home/data/users/saulius/crontab/automatic-downloads/rss-feeds/RSC/lib/dictionaries/cif_core.dic
dictionary named 'cif_core.dic' version 2.4.2 from 2011-04-26.

Automatic conversion script
Id: cif_fix_values 4973 2017-02-22 13:04:09Z antanas 
;
_cod_original_sg_symbol_H-M C2/c
_cod_database_code 7228962

loop_
_symmetry_equiv_pos_as_xyz
'x, y, z'
'-x, y, -z+1/2'
'x+1/2, y+1/2, z'
'-x+1/2, y+1/2, -z+1/2'
'-x, -y, -z'
'x, -y, z-1/2'
'-x+1/2, -y+1/2, -z'
'x+1/2, -y+1/2, z-1/2'

loop_
_atom_site_label
_atom_site_type_symbol
_atom_site_fract_x
_atom_site_fract_y
_atom_site_fract_z
_atom_site_U_iso_or_equiv
_atom_site_adp_type
_atom_site_occupancy
_atom_site_symmetry_multiplicity
_atom_site_calc_flag
_atom_site_refinement_flags
Cu1 Cu 0.21615(2) 1.07243(7) 0.43520(4) 0.0481(3) Uani 1 1 d .
S1 S 0.30792(4) 1.08151(11) 0.63718(8) 0.0355(3) Uani 1 1 d .
N1 N 0.25003(14) 1.0389(4) 0.8164(3) 0.0394(7) Uani 1 1 d .
N11 N 0.14529(12) 1.0092(4) 0.4935(2) 0.0368(6) Uani 1 1 d .
N12 N 0.01902(14) 0.6525(4) 0.7119(3) 0.0493(8) Uani 1 1 d .
N13 N 0.0000 0.9652(6) 0.7500 0.0337(8) Uani 1 2 d S
H13A H 0.0000 1.0929 0.7500 0.040 Uiso 1 2 calc SR
C1 C 0.27341(15) 1.0577(4) 0.7427(3) 0.0320(7) Uani 1 1 d .
C11 C 0.12564(15) 1.1423(5) 0.5594(3) 0.0408(7) Uani 1 1 d .
H11A H 0.1392 1.2731 0.5619 0.049 Uiso 1 1 calc R
C12 C 0.08636(16) 1.0957(5) 0.6239(3) 0.0388(8) Uani 1 1 d .
H12A H 0.0734 1.1934 0.6674 0.047 Uiso 1 1 calc R
C13 C 0.06677(15) 0.9021(5) 0.6226(3) 0.0368(7) Uani 1 1 d .
C14 C 0.08573(17) 0.7619(5) 0.5524(3) 0.0437(8) Uani 1 1 d .
H14A H 0.0726 0.6304 0.5478 0.052 Uiso 1 1 calc R
C15 C 0.12459(16) 0.8234(5) 0.4897(3) 0.0426(8) Uani 1 1 d .
H15A H 0.1368 0.7300 0.4425 0.051 Uiso 1 1 calc R
C16 C 0.02832(14) 0.8426(5) 0.6958(3) 0.0393(7) Uani 1 1 d .

loop_
_atom_site_aniso_label
_atom_site_aniso_U_11
_atom_site_aniso_U_22
_atom_site_aniso_U_33
_atom_site_aniso_U_23
_atom_site_aniso_U_13
_atom_site_aniso_U_12
Cu1 0.0478(4) 0.0698(4) 0.0407(4) -0.00283(17) 0.0327(3) 0.00067(18)
S1 0.0379(5) 0.0480(5) 0.0291(5) 0.0037(3) 0.0221(4) 0.0062(3)
N1 0.0446(15) 0.0473(15) 0.0312(15) 0.0049(11) 0.0195(13) 0.0017(12)
N11 0.0312(13) 0.0537(15) 0.0312(14) 0.0006(12) 0.0181(11) 0.0059(12)
N12 0.0557(17) 0.0468(16) 0.072(2) 0.0014(15) 0.0550(17) 0.0013(14)
N13 0.0282(18) 0.0467(19) 0.0310(19) 0.000 0.0164(15) 0.000
C1 0.0333(15) 0.0399(16) 0.0260(15) 0.0041(11) 0.0148(13) 0.0011(11)
C11 0.0396(16) 0.0524(19) 0.0385(17) -0.0042(15) 0.0239(14) -0.0053(15)
C12 0.0344(16) 0.0508(18) 0.0387(18) -0.0103(13) 0.0225(14) -0.0026(13)
C13 0.0268(14) 0.0550(19) 0.0318(16) -0.0007(13) 0.0144(13) 0.0030(12)
C14 0.0478(17) 0.0442(17) 0.0516(19) 0.0051(16) 0.0328(16) 0.0081(14)
C15 0.0462(17) 0.0501(18) 0.0415(17) -0.0017(14) 0.0280(14) 0.0079(15)
C16 0.0288(14) 0.059(2) 0.0370(16) 0.0016(15) 0.0204(13) 0.0035(14)

loop_
_atom_type_symbol
_atom_type_description
_atom_type_scat_dispersion_real
_atom_type_scat_dispersion_imag
_atom_type_scat_source
C C 0.0033 0.0016 'International Tables Vol C Tables 4.2.6.8 and 6.1.1.4'
H H 0.0000 0.0000 'International Tables Vol C Tables 4.2.6.8 and 6.1.1.4'
N N 0.0061 0.0033 'International Tables Vol C Tables 4.2.6.8 and 6.1.1.4'
O O 0.0106 0.0060 'International Tables Vol C Tables 4.2.6.8 and 6.1.1.4'
S S 0.1246 0.1234 'International Tables Vol C Tables 4.2.6.8 and 6.1.1.4'
Cu Cu 0.3201 1.2651 'International Tables Vol C Tables 4.2.6.8 and 6.1.1.4'

loop_
_geom_angle_atom_site_label_1
_geom_angle_atom_site_label_2
_geom_angle_atom_site_label_3
_geom_angle
_geom_angle_site_symmetry_1
_geom_angle_site_symmetry_3
N1 Cu1 N11 136.47(12) 6_575 .
N1 Cu1 S1 102.90(9) 6_575 .
N11 Cu1 S1 102.85(8) . .
N1 Cu1 S1 103.74(9) 6_575 7_576
N11 Cu1 S1 101.49(9) . 7_576
S1 Cu1 S1 106.98(3) . 7_576
N1 Cu1 Cu1 112.78(9) 6_575 7_576
N11 Cu1 Cu1 110.75(8) . 7_576
S1 Cu1 Cu1 53.54(2) . 7_576
S1 Cu1 Cu1 53.45(3) 7_576 7_576
C1 S1 Cu1 100.76(12) . .
C1 S1 Cu1 102.72(10) . 7_576
Cu1 S1 Cu1 73.02(3) . 7_576
C1 N1 Cu1 163.3(3) . 6_576
C15 N11 C11 117.2(3) . .
C15 N11 Cu1 120.6(2) . .
C11 N11 Cu1 121.0(2) . .
C16 N12 N12 104.33(17) . 2_556
C16 N13 C16 103.3(4) . 2_556
C16 N13 H13A 128.4 . .
C16 N13 H13A 128.4 2_556 .
N1 C1 S1 179.1(3) . .
N11 C11 C12 123.6(3) . .
N11 C11 H11A 118.2 . .
C12 C11 H11A 118.2 . .
C13 C12 C11 118.8(3) . .
C13 C12 H12A 120.6 . .
C11 C12 H12A 120.6 . .
C12 C13 C14 118.5(3) . .
C12 C13 C16 120.9(3) . .
C14 C13 C16 120.6(3) . .
C15 C14 C13 118.5(3) . .
C15 C14 H14A 120.8 . .
C13 C14 H14A 120.8 . .
N11 C15 C14 123.4(3) . .
N11 C15 H15A 118.3 . .
C14 C15 H15A 118.3 . .
N12 C16 N13 114.0(3) . .
N12 C16 C13 120.2(3) . .
N13 C16 C13 125.8(3) . .

loop_
_geom_bond_atom_site_label_1
_geom_bond_atom_site_label_2
_geom_bond_distance
_geom_bond_site_symmetry_2
Cu1 N1 1.926(3) 6_575
Cu1 N11 2.008(3) .
Cu1 S1 2.4583(10) .
Cu1 S1 2.4612(11) 7_576
Cu1 Cu1 2.9268(11) 7_576
S1 C1 1.659(3) .
S1 Cu1 2.4612(11) 7_576
N1 C1 1.147(4) .
N1 Cu1 1.926(3) 6_576
N11 C15 1.332(5) .
N11 C11 1.342(4) .
N12 C16 1.321(5) .
N12 N12 1.429(5) 2_556
N13 C16 1.328(4) .
N13 C16 1.328(4) 2_556
N13 H13A 0.8600 .
C11 C12 1.384(4) .
C11 H11A 0.9300 .
C12 C13 1.377(5) .
C12 H12A 0.9300 .
C13 C14 1.398(5) .
C13 C16 1.465(4) .
C14 C15 1.387(5) .
C14 H14A 0.9300 .
C15 H15A 0.9300 .

loop_
_geom_torsion_atom_site_label_1
_geom_torsion_atom_site_label_2
_geom_torsion_atom_site_label_3
_geom_torsion_atom_site_label_4
_geom_torsion
_geom_torsion_site_symmetry_1
_geom_torsion_site_symmetry_4
N1 Cu1 S1 C1 -150.90(13) 6_575 .
N11 Cu1 S1 C1 -6.31(13) . .
S1 Cu1 S1 C1 100.15(11) 7_576 .
Cu1 Cu1 S1 C1 100.15(11) 7_576 .
N1 Cu1 S1 Cu1 108.95(9) 6_575 7_576
N11 Cu1 S1 Cu1 -106.46(9) . 7_576
S1 Cu1 S1 Cu1 0.0 7_576 7_576
N1 Cu1 N11 C15 27.2(3) 6_575 .
S1 Cu1 N11 C15 -97.7(2) . .
S1 Cu1 N11 C15 151.7(2) 7_576 .
Cu1 Cu1 N11 C15 -153.3(2) 7_576 .
N1 Cu1 N11 C11 -165.7(2) 6_575 .
S1 Cu1 N11 C11 69.4(2) . .
S1 Cu1 N11 C11 -41.2(3) 7_576 .
Cu1 Cu1 N11 C11 13.8(3) 7_576 .
Cu1 N1 C1 S1 -29(22) 6_576 .
Cu1 S1 C1 N1 123(21) . .
Cu1 S1 C1 N1 -162(100) 7_576 .
C15 N11 C11 C12 1.0(5) . .
Cu1 N11 C11 C12 -166.6(3) . .
N11 C11 C12 C13 0.9(5) . .
C11 C12 C13 C14 -2.1(5) . .
C11 C12 C13 C16 176.3(3) . .
C12 C13 C14 C15 1.4(5) . .
C16 C13 C14 C15 -176.9(3) . .
C11 N11 C15 C14 -1.7(5) . .
Cu1 N11 C15 C14 165.9(3) . .
C13 C14 C15 N11 0.5(5) . .
N12 N12 C16 N13 -1.2(5) 2_556 .
N12 N12 C16 C13 179.1(3) 2_556 .
C16 N13 C16 N12 0.5(2) 2_556 .
C16 N13 C16 C13 -179.9(4) 2_556 .
C12 C13 C16 N12 -168.2(3) . .
C14 C13 C16 N12 10.2(5) . .
C12 C13 C16 N13 12.2(5) . .
C14 C13 C16 N13 -169.5(3) . .
